data_1515347
loop_
_publ_author_name
'Banerjee, Subhabrata'
'Adarsh, N. N.'
'Dastidar, Parthasarathi'

_publ_section_title
;
 A crystal engineering rationale in designing a CdII coordination polymer
 based metallogel derived from a C3 symmetric tris-amide-tris-carboxylate
 ligand
;
_journal_issue 29
_journal_name_full 'Soft Matter'
_journal_page_first 7623
_journal_paper_doi 10.1039/c2sm25717c
_journal_volume 8
_journal_year 2012
_chemical_formula_sum 'C30 H46 Cd N3 O23'
_chemical_formula_weight 929.10
_space_group_IT_number 14
_symmetry_cell_setting monoclinic
_symmetry_space_group_name_Hall '-P 2ybc'
_symmetry_space_group_name_H-M 'P 1 21/c 1'
_atom_sites_solution_hydrogens geom
_atom_sites_solution_primary direct
_atom_sites_solution_secondary difmap
_audit_creation_method SHELXL-97
_audit_update_record
;
2012-05-21 # Formatted by publCIF
;
_cell_angle_alpha 90.00
_cell_angle_beta 99.700(2)
_cell_angle_gamma 90.00
_cell_formula_units_Z 4
_cell_length_a 17.9224(13)
_cell_length_b 26.390(2)
_cell_length_c 9.0841(7)
_cell_measurement_temperature 298(2)
_cell_volume 4235.1(6)
_computing_cell_refinement 'Bruker Apex II'
_computing_data_collection 'Bruker Apex II'
_computing_data_reduction SAINT
_computing_molecular_graphics 'Mercury 2.3'
_computing_publication_material Shelxl-97
_computing_structure_refinement 'SHELXL-97 (Sheldrick, 1997)'
_computing_structure_solution 'SHELXS-97 (Sheldrick, 1990)'
_diffrn_ambient_temperature 298(2)
_diffrn_detector_area_resol_mean 3
_diffrn_measured_fraction_theta_full 0.996
_diffrn_measured_fraction_theta_max 0.996
_diffrn_measurement_device_type 'Bruker Apex II'
_diffrn_measurement_method 'omega scan'
_diffrn_radiation_monochromator graphite
_diffrn_radiation_source 'fine-focus sealed tube'
_diffrn_radiation_type MoK\a
_diffrn_radiation_wavelength 0.71073
_diffrn_reflns_av_R_equivalents 0.0656
_diffrn_reflns_av_sigmaI/netI 0.0400
_diffrn_reflns_limit_h_max 16
_diffrn_reflns_limit_h_min -16
_diffrn_reflns_limit_k_max 25
_diffrn_reflns_limit_k_min -24
_diffrn_reflns_limit_l_max 8
_diffrn_reflns_limit_l_min -8
_diffrn_reflns_number 23677
_diffrn_reflns_theta_full 19.75
_diffrn_reflns_theta_max 19.75
_diffrn_reflns_theta_min 1.15
_exptl_absorpt_coefficient_mu 0.601
_exptl_absorpt_correction_T_max 0.9206
_exptl_absorpt_correction_T_min 0.8310
_exptl_absorpt_correction_type multi-scan
_exptl_absorpt_process_details sadabs
_exptl_crystal_colour colorless
_exptl_crystal_density_diffrn 1.457
_exptl_crystal_density_method 'not measured'
_exptl_crystal_description plate
_exptl_crystal_F_000 1916
_exptl_crystal_size_max 0.32
_exptl_crystal_size_mid 0.26
_exptl_crystal_size_min 0.14
_platon_squeeze_details ' ?'
_refine_diff_density_max 0.324
_refine_diff_density_min -0.248
_refine_diff_density_rms 0.048
_refine_ls_extinction_method none
_refine_ls_goodness_of_fit_ref 1.107
_refine_ls_hydrogen_treatment constr
_refine_ls_matrix_type full
_refine_ls_number_parameters 406
_refine_ls_number_reflns 3803
_refine_ls_number_restraints 0
_refine_ls_restrained_S_all 1.107
_refine_ls_R_factor_all 0.0636
_refine_ls_R_factor_gt 0.0437
_refine_ls_shift/su_max 0.001
_refine_ls_shift/su_mean 0.000
_refine_ls_structure_factor_coef Fsqd
_refine_ls_weighting_details 'calc w=1/[\s^2^(Fo^2^)+(0.0515P)^2^+0.0000P] where P=(Fo^2^+2Fc^2^)/3'
_refine_ls_weighting_scheme calc
_refine_ls_wR_factor_gt 0.0934
_refine_ls_wR_factor_ref 0.1023
_reflns_number_gt 3109
_reflns_number_total 3803
_reflns_threshold_expression >2sigma(I)
_cod_data_source_file c2sm25717c.txt
_cod_data_source_block pdann
_cod_original_sg_symbol_H-M P2(1)/c
_cod_database_code 1515347

loop_
_symmetry_equiv_pos_as_xyz
'x, y, z'
'-x, y+1/2, -z+1/2'
'-x, -y, -z'
'x, -y-1/2, z-1/2'

loop_
_atom_site_label
_atom_site_type_symbol
_atom_site_fract_x
_atom_site_fract_y
_atom_site_fract_z
_atom_site_U_iso_or_equiv
_atom_site_adp_type
_atom_site_occupancy
_atom_site_symmetry_multiplicity
_atom_site_calc_flag
_atom_site_refinement_flags
Cd1 Cd -0.08129(2) 1.076403(16) -0.47420(5) 0.0594(2) Uani 1 1 d .
O1 O -0.0177(2) 1.01865(16) -0.3106(4) 0.0683(12) Uani 1 1 d .
O2 O 0.0203(3) 1.0959(2) -0.2602(5) 0.0930(16) Uani 1 1 d .
C3 C 0.0239(4) 1.0491(3) -0.2296(7) 0.0656(18) Uani 1 1 d .
C4 C 0.0795(3) 1.0331(3) -0.0965(7) 0.0546(16) Uani 1 1 d .
C5 C 0.0838(3) 0.9822(3) -0.0562(6) 0.0606(18) Uani 1 1 d .
H5 H 0.0526 0.9587 -0.1126 0.073 Uiso 1 1 calc R
C6 C 0.1348(3) 0.9663(2) 0.0683(6) 0.0626(18) Uani 1 1 d .
H6 H 0.1365 0.9324 0.0966 0.075 Uiso 1 1 calc R
C7 C 0.1829(3) 1.0011(3) 0.1498(6) 0.0549(16) Uani 1 1 d .
C8 C 0.1776(4) 1.0513(3) 0.1101(7) 0.076(2) Uani 1 1 d .
H8 H 0.2090 1.0753 0.1643 0.091 Uiso 1 1 calc R
C9 C 0.1255(4) 1.0656(2) -0.0105(8) 0.078(2) Uani 1 1 d .
H9 H 0.1217 1.0999 -0.0346 0.094 Uiso 1 1 calc R
N10 N 0.2346(3) 0.98102(18) 0.2708(5) 0.0551(13) Uani 1 1 d .
H10 H 0.2292 0.9494 0.2898 0.066 Uiso 1 1 calc R
C11 C 0.2905(3) 1.0048(3) 0.3588(7) 0.0601(17) Uani 1 1 d .
O12 O 0.3032(3) 1.0493(2) 0.3496(5) 0.0946(17) Uani 1 1 d .
C13 C 0.3416(3) 0.9725(3) 0.4743(6) 0.0559(16) Uani 1 1 d .
C14 C 0.3268(3) 0.9227(2) 0.5030(6) 0.0567(16) Uani 1 1 d .
H14 H 0.2847 0.9069 0.4482 0.068 Uiso 1 1 calc R
C15 C 0.3741(3) 0.8958(3) 0.6135(7) 0.0608(17) Uani 1 1 d .
C16 C 0.4353(3) 0.9211(3) 0.6964(6) 0.0665(18) Uani 1 1 d .
H16 H 0.4674 0.9036 0.7704 0.080 Uiso 1 1 calc R
C17 C 0.4494(3) 0.9710(3) 0.6718(6) 0.0497(16) Uani 1 1 d .
C18 C 0.4025(3) 0.9967(2) 0.5605(6) 0.0557(17) Uani 1 1 d .
H18 H 0.4118 1.0307 0.5431 0.067 Uiso 1 1 calc R
C19 C 0.5123(3) 1.0009(3) 0.7670(7) 0.0644(19) Uani 1 1 d .
O20 O 0.5147(3) 1.0467(2) 0.7527(5) 0.0969(17) Uani 1 1 d .
N21 N 0.5605(3) 0.97450(19) 0.8662(5) 0.0645(15) Uani 1 1 d .
H21 H 0.5538 0.9422 0.8646 0.077 Uiso 1 1 calc R
C22 C 0.6203(3) 0.9923(3) 0.9721(7) 0.0594(17) Uani 1 1 d .
C23 C 0.6548(4) 0.9596(2) 1.0773(7) 0.0695(19) Uani 1 1 d .
H23 H 0.6371 0.9265 1.0768 0.083 Uiso 1 1 calc R
C24 C 0.7148(3) 0.9737(3) 1.1849(7) 0.0659(19) Uani 1 1 d .
H24 H 0.7378 0.9497 1.2530 0.079 Uiso 1 1 calc R
C25 C 0.7414(3) 1.0227(3) 1.1929(6) 0.0495(15) Uani 1 1 d .
C26 C 0.8045(3) 1.0395(3) 1.3096(7) 0.0567(17) Uani 1 1 d .
O27 O 0.8383(2) 1.00890(15) 1.4040(4) 0.0661(12) Uani 1 1 d .
O28 O 0.8233(2) 1.08497(17) 1.3154(4) 0.0664(12) Uani 1 1 d .
C29 C 0.7083(3) 1.0566(2) 1.0865(6) 0.0583(17) Uani 1 1 d .
H29 H 0.7265 1.0897 1.0872 0.070 Uiso 1 1 calc R
C30 C 0.6469(3) 1.0417(3) 0.9762(7) 0.0653(18) Uani 1 1 d .
H30 H 0.6243 1.0651 0.9060 0.078 Uiso 1 1 calc R
C31 C 0.3556(4) 0.8434(3) 0.6544(8) 0.076(2) Uani 1 1 d .
O32 O 0.4054(3) 0.8112(2) 0.6769(7) 0.128(2) Uani 1 1 d .
N33 N 0.2837(3) 0.83454(19) 0.6694(5) 0.0639(14) Uani 1 1 d .
H33 H 0.2526 0.8593 0.6476 0.077 Uiso 1 1 calc R
C34 C 0.2528(4) 0.7888(3) 0.7174(7) 0.0608(18) Uani 1 1 d .
C35 C 0.2785(4) 0.7416(3) 0.6909(8) 0.082(2) Uani 1 1 d .
H35 H 0.3195 0.7376 0.6413 0.098 Uiso 1 1 calc R
C36 C 0.2429(4) 0.7002(3) 0.7389(8) 0.0723(19) Uani 1 1 d .
H36 H 0.2600 0.6680 0.7197 0.087 Uiso 1 1 calc R
C37 C 0.1830(4) 0.7047(3) 0.8140(7) 0.0620(18) Uani 1 1 d .
C38 C 0.1462(4) 0.6589(3) 0.8682(7) 0.0595(18) Uani 1 1 d .
O39 O 0.1660(2) 0.61546(16) 0.8356(4) 0.0619(12) Uani 1 1 d .
O40 O 0.0951(3) 0.66482(15) 0.9474(5) 0.0688(13) Uani 1 1 d .
C41 C 0.1593(4) 0.7525(3) 0.8380(8) 0.076(2) Uani 1 1 d .
H41 H 0.1189 0.7567 0.8892 0.091 Uiso 1 1 calc R
C42 C 0.1927(4) 0.7945(3) 0.7895(8) 0.076(2) Uani 1 1 d .
H42 H 0.1745 0.8267 0.8057 0.091 Uiso 1 1 calc R
O43 O 0.0114(2) 1.07738(15) -0.6201(4) 0.0771(12) Uani 1 1 d .
O44 O 0.8432(3) 0.9077(2) 0.4737(7) 0.137(2) Uani 1 1 d .

loop_
_atom_site_aniso_label
_atom_site_aniso_U_11
_atom_site_aniso_U_22
_atom_site_aniso_U_33
_atom_site_aniso_U_23
_atom_site_aniso_U_13
_atom_site_aniso_U_12
Cd1 0.0524(3) 0.0560(3) 0.0592(3) -0.0034(3) -0.0208(2) 0.0029(3)
O1 0.062(3) 0.078(3) 0.053(3) -0.005(2) -0.024(2) -0.001(2)
O2 0.096(4) 0.087(4) 0.078(3) 0.002(3) -0.037(3) 0.008(3)
C3 0.066(5) 0.068(5) 0.060(5) 0.011(5) 0.003(4) 0.014(4)
C4 0.045(4) 0.063(5) 0.049(4) 0.003(4) -0.012(4) 0.002(4)
C5 0.035(4) 0.090(6) 0.050(4) -0.012(4) -0.012(4) -0.009(4)
C6 0.056(4) 0.075(5) 0.050(4) 0.004(4) -0.012(4) -0.007(4)
C7 0.050(4) 0.076(5) 0.035(4) -0.007(4) -0.005(3) -0.008(4)
C8 0.090(5) 0.058(5) 0.062(5) 0.005(4) -0.036(4) -0.010(4)
C9 0.074(5) 0.065(5) 0.082(5) 0.006(4) -0.022(4) -0.003(4)
N10 0.047(3) 0.066(3) 0.043(3) 0.008(3) -0.017(3) -0.012(3)
C11 0.053(4) 0.073(5) 0.049(4) 0.003(4) -0.005(4) -0.008(4)
O12 0.096(4) 0.070(3) 0.095(4) 0.015(3) -0.051(3) -0.025(3)
C13 0.045(4) 0.073(5) 0.045(4) -0.005(4) -0.008(4) -0.003(4)
C14 0.050(4) 0.062(5) 0.053(4) -0.010(4) -0.007(3) -0.008(4)
C15 0.038(4) 0.075(5) 0.061(4) -0.003(4) -0.014(4) -0.002(4)
C16 0.045(4) 0.095(6) 0.052(4) 0.010(4) -0.013(3) -0.004(4)
C17 0.037(4) 0.061(5) 0.046(4) 0.001(3) -0.008(3) -0.008(3)
C18 0.038(4) 0.079(5) 0.047(4) 0.000(4) -0.003(4) -0.012(4)
C19 0.050(4) 0.087(6) 0.049(4) -0.007(4) -0.012(4) -0.012(5)
O20 0.088(4) 0.083(4) 0.096(4) 0.007(3) -0.053(3) -0.022(3)
N21 0.042(3) 0.078(4) 0.060(3) -0.003(3) -0.030(3) -0.008(3)
C22 0.047(4) 0.073(5) 0.052(4) -0.001(4) -0.008(4) 0.000(4)
C23 0.067(5) 0.053(4) 0.077(5) -0.005(4) -0.019(4) -0.005(4)
C24 0.047(4) 0.074(5) 0.067(5) 0.004(4) -0.018(4) 0.005(4)
C25 0.032(4) 0.067(5) 0.043(4) -0.002(4) -0.010(3) 0.004(4)
C26 0.049(4) 0.059(5) 0.058(5) -0.006(4) -0.003(4) 0.011(4)
O27 0.067(3) 0.063(3) 0.058(3) -0.006(2) -0.019(2) -0.002(2)
O28 0.061(3) 0.065(3) 0.062(3) -0.008(2) -0.020(2) 0.001(2)
C29 0.043(4) 0.078(5) 0.047(4) -0.013(4) -0.013(3) -0.007(3)
C30 0.048(4) 0.084(5) 0.056(4) 0.010(4) -0.012(4) 0.003(4)
C31 0.049(5) 0.059(5) 0.107(6) 0.010(4) -0.027(4) 0.004(4)
O32 0.058(3) 0.093(4) 0.222(7) 0.039(4) -0.004(4) 0.011(3)
N33 0.055(4) 0.056(4) 0.072(4) 0.007(3) -0.015(3) 0.004(3)
C34 0.050(5) 0.057(6) 0.065(5) 0.017(4) -0.017(4) -0.010(4)
C35 0.090(6) 0.049(5) 0.105(6) 0.006(4) 0.010(4) 0.002(5)
C36 0.081(5) 0.050(5) 0.085(5) -0.003(4) 0.011(5) 0.010(4)
C37 0.067(5) 0.055(6) 0.056(4) 0.002(4) -0.012(4) 0.007(4)
C38 0.059(5) 0.056(5) 0.053(5) 0.009(4) -0.022(4) -0.012(5)
O39 0.062(3) 0.043(3) 0.071(3) -0.002(2) -0.016(2) 0.002(2)
O40 0.073(3) 0.052(3) 0.078(3) 0.008(2) 0.003(3) -0.001(2)
C41 0.071(5) 0.058(5) 0.098(6) 0.009(4) 0.011(4) 0.007(5)
C42 0.071(5) 0.062(6) 0.092(6) 0.008(4) 0.009(5) 0.003(4)
O43 0.074(3) 0.083(3) 0.069(3) 0.001(2) -0.004(2) 0.003(2)
O44 0.098(4) 0.122(4) 0.167(5) 0.035(4) -0.046(4) -0.017(3)

loop_
_atom_type_symbol
_atom_type_description
_atom_type_scat_dispersion_real
_atom_type_scat_dispersion_imag
_atom_type_scat_source
C C 0.0033 0.0016 'International Tables Vol C Tables 4.2.6.8 and 6.1.1.4'
H H 0.0000 0.0000 'International Tables Vol C Tables 4.2.6.8 and 6.1.1.4'
N N 0.0061 0.0033 'International Tables Vol C Tables 4.2.6.8 and 6.1.1.4'
O O 0.0106 0.0060 'International Tables Vol C Tables 4.2.6.8 and 6.1.1.4'
Cd Cd -0.8075 1.2024 'International Tables Vol C Tables 4.2.6.8 and 6.1.1.4'

loop_
_geom_angle_atom_site_label_1
_geom_angle_atom_site_label_2
_geom_angle_atom_site_label_3
_geom_angle
_geom_angle_site_symmetry_1
_geom_angle_site_symmetry_3
O1 Cd1 O43 93.02(14) . .
O1 Cd1 O28 143.58(16) . 1_453
O43 Cd1 O28 91.57(14) . 1_453
O1 Cd1 O40 129.69(15) . 2
O43 Cd1 O40 98.45(16) . 2
O28 Cd1 O40 85.09(14) 1_453 2
O1 Cd1 O39 103.78(14) . 2
O43 Cd1 O39 153.52(15) . 2
O28 Cd1 O39 86.94(13) 1_453 2
O40 Cd1 O39 55.07(14) 2 2
O1 Cd1 O27 89.98(16) . 1_453
O43 Cd1 O27 100.14(14) . 1_453
O28 Cd1 O27 53.67(13) 1_453 1_453
O40 Cd1 O27 134.80(14) 2 1_453
O39 Cd1 O27 100.18(13) 2 1_453
O1 Cd1 O2 53.98(14) . .
O43 Cd1 O2 86.75(15) . .
O28 Cd1 O2 162.44(17) 1_453 .
O40 Cd1 O2 77.88(15) 2 .
O39 Cd1 O2 86.83(14) 2 .
O27 Cd1 O2 143.77(17) 1_453 .
O1 Cd1 C38 119.88(17) . 2
O43 Cd1 C38 126.2(2) . 2
O28 Cd1 C38 85.11(15) 1_453 2
O40 Cd1 C38 27.73(16) 2 2
O39 Cd1 C38 27.35(17) 2 2
O27 Cd1 C38 119.37(18) 1_453 2
O2 Cd1 C38 81.83(17) . 2
O1 Cd1 C3 26.67(16) . .
O43 Cd1 C3 90.29(16) . .
O28 Cd1 C3 170.2(2) 1_453 .
O40 Cd1 C3 104.1(2) 2 .
O39 Cd1 C3 95.63(16) 2 .
O27 Cd1 C3 116.6(2) 1_453 .
O2 Cd1 C3 27.31(16) . .
C38 Cd1 C3 101.49(19) 2 .
C3 O1 Cd1 97.8(4) . .
C3 O2 Cd1 88.5(4) . .
O1 C3 O2 119.7(6) . .
O1 C3 C4 123.0(7) . .
O2 C3 C4 117.3(7) . .
O1 C3 Cd1 55.5(3) . .
O2 C3 Cd1 64.2(3) . .
C4 C3 Cd1 178.3(6) . .
C9 C4 C5 117.5(5) . .
C9 C4 C3 123.3(7) . .
C5 C4 C3 119.2(6) . .
C4 C5 C6 120.3(5) . .
C4 C5 H5 119.8 . .
C6 C5 H5 119.8 . .
C7 C6 C5 119.8(6) . .
C7 C6 H6 120.1 . .
C5 C6 H6 120.1 . .
C8 C7 C6 119.4(6) . .
C8 C7 N10 124.9(5) . .
C6 C7 N10 115.7(6) . .
C9 C8 C7 119.0(6) . .
C9 C8 H8 120.5 . .
C7 C8 H8 120.5 . .
C4 C9 C8 123.9(6) . .
C4 C9 H9 118.0 . .
C8 C9 H9 118.0 . .
C11 N10 C7 128.2(5) . .
C11 N10 H10 115.9 . .
C7 N10 H10 115.9 . .
O12 C11 N10 123.5(6) . .
O12 C11 C13 119.7(6) . .
N10 C11 C13 116.8(6) . .
C14 C13 C18 119.5(5) . .
C14 C13 C11 123.4(6) . .
C18 C13 C11 116.9(6) . .
C13 C14 C15 120.7(5) . .
C13 C14 H14 119.6 . .
C15 C14 H14 119.6 . .
C16 C15 C14 118.1(6) . .
C16 C15 C31 120.1(6) . .
C14 C15 C31 121.4(6) . .
C17 C16 C15 121.7(6) . .
C17 C16 H16 119.2 . .
C15 C16 H16 119.2 . .
C16 C17 C18 119.2(5) . .
C16 C17 C19 123.2(6) . .
C18 C17 C19 117.6(6) . .
C17 C18 C13 120.7(6) . .
C17 C18 H18 119.6 . .
C13 C18 H18 119.6 . .
O20 C19 N21 124.1(6) . .
O20 C19 C17 119.4(6) . .
N21 C19 C17 116.5(6) . .
C19 N21 C22 128.6(6) . .
C19 N21 H21 115.7 . .
C22 N21 H21 115.7 . .
C23 C22 C30 117.7(6) . .
C23 C22 N21 118.5(6) . .
C30 C22 N21 123.8(6) . .
C22 C23 C24 122.5(6) . .
C22 C23 H23 118.7 . .
C24 C23 H23 118.7 . .
C23 C24 C25 120.8(6) . .
C23 C24 H24 119.6 . .
C25 C24 H24 119.6 . .
C29 C25 C24 118.1(5) . .
C29 C25 C26 119.7(6) . .
C24 C25 C26 122.2(6) . .
O28 C26 O27 119.6(5) . .
O28 C26 C25 119.1(6) . .
O27 C26 C25 121.3(6) . .
C26 O27 Cd1 91.2(4) . 1_657
C26 O28 Cd1 95.5(4) . 1_657
C25 C29 C30 120.5(6) . .
C25 C29 H29 119.7 . .
C30 C29 H29 119.7 . .
C22 C30 C29 120.3(6) . .
C22 C30 H30 119.8 . .
C29 C30 H30 119.8 . .
O32 C31 N33 123.2(6) . .
O32 C31 C15 120.1(7) . .
N33 C31 C15 116.7(6) . .
C31 N33 C34 127.6(6) . .
C31 N33 H33 116.2 . .
C34 N33 H33 116.2 . .
C42 C34 C35 120.4(6) . .
C42 C34 N33 115.7(7) . .
C35 C34 N33 123.9(7) . .
C34 C35 C36 118.8(7) . .
C34 C35 H35 120.6 . .
C36 C35 H35 120.6 . .
C37 C36 C35 122.2(6) . .
C37 C36 H36 118.9 . .
C35 C36 H36 118.9 . .
C41 C37 C36 117.0(6) . .
C41 C37 C38 121.8(8) . .
C36 C37 C38 121.2(7) . .
O39 C38 O40 120.6(6) . .
O39 C38 C37 120.2(7) . .
O40 C38 C37 119.2(7) . .
O39 C38 Cd1 60.4(3) . 2_545
O40 C38 Cd1 60.3(3) . 2_545
C37 C38 Cd1 178.5(4) . 2_545
C38 O39 Cd1 92.3(4) . 2_545
C38 O40 Cd1 92.0(4) . 2_545
C37 C41 C42 122.3(7) . .
C37 C41 H41 118.9 . .
C42 C41 H41 118.9 . .
C34 C42 C41 119.4(7) . .
C34 C42 H42 120.3 . .
C41 C42 H42 120.3 . .

loop_
_geom_bond_atom_site_label_1
_geom_bond_atom_site_label_2
_geom_bond_distance
_geom_bond_site_symmetry_2
Cd1 O1 2.293(4) .
Cd1 O43 2.294(4) .
Cd1 O28 2.351(4) 1_453
Cd1 O40 2.363(4) 2
Cd1 O39 2.366(4) 2
Cd1 O27 2.437(4) 1_453
Cd1 O2 2.483(4) .
Cd1 C38 2.720(7) 2
Cd1 C3 2.757(7) .
O1 C3 1.249(7) .
O2 C3 1.265(7) .
C3 C4 1.493(8) .
C4 C9 1.346(8) .
C4 C5 1.389(8) .
C5 C6 1.393(7) .
C5 H5 0.9300 .
C6 C7 1.386(7) .
C6 H6 0.9300 .
C7 C8 1.373(7) .
C7 N10 1.416(7) .
C8 C9 1.367(8) .
C8 H8 0.9300 .
C9 H9 0.9300 .
N10 C11 1.330(7) .
N10 H10 0.8600 .
C11 O12 1.201(7) .
C11 C13 1.532(8) .
C13 C14 1.372(7) .
C13 C18 1.387(7) .
C14 C15 1.395(7) .
C14 H14 0.9300 .
C15 C16 1.393(8) .
C15 C31 1.482(8) .
C16 C17 1.365(7) .
C16 H16 0.9300 .
C17 C18 1.380(7) .
C17 C19 1.521(8) .
C18 H18 0.9300 .
C19 O20 1.216(7) .
C19 N21 1.334(7) .
N21 C22 1.396(7) .
N21 H21 0.8600 .
C22 C23 1.357(7) .
C22 C30 1.385(8) .
C23 C24 1.377(7) .
C23 H23 0.9300 .
C24 C25 1.378(8) .
C24 H24 0.9300 .
C25 C29 1.376(7) .
C25 C26 1.481(8) .
C26 O28 1.246(7) .
C26 O27 1.257(6) .
O27 Cd1 2.437(4) 1_657
O28 Cd1 2.351(4) 1_657
C29 C30 1.414(7) .
C29 H29 0.9300 .
C30 H30 0.9300 .
C31 O32 1.225(7) .
C31 N33 1.339(7) .
N33 C34 1.427(7) .
N33 H33 0.8600 .
C34 C42 1.360(8) .
C34 C35 1.363(8) .
C35 C36 1.374(8) .
C35 H35 0.9300 .
C36 C37 1.370(8) .
C36 H36 0.9300 .
C37 C41 1.360(8) .
C37 C38 1.499(8) .
C38 O39 1.251(7) .
C38 O40 1.267(7) .
C38 Cd1 2.720(7) 2_545
O39 Cd1 2.367(4) 2_545
O40 Cd1 2.363(4) 2_545
C41 C42 1.369(8) .
C41 H41 0.9300 .
C42 H42 0.9300 .

loop_
_geom_hbond_atom_site_label_D
_geom_hbond_atom_site_label_H
_geom_hbond_atom_site_label_A
_geom_hbond_distance_DH
_geom_hbond_distance_HA
_geom_hbond_distance_DA
_geom_hbond_angle_DHA
_geom_hbond_site_symmetry_A
N10 H10 O39 0.86 2.13 2.929(6) 154.1 4_575
N33 H33 O28 0.86 2.07 2.881(6) 157.1 3_677

loop_
_platon_squeeze_void_nr
_platon_squeeze_void_average_x
_platon_squeeze_void_average_y
_platon_squeeze_void_average_z
_platon_squeeze_void_volume
_platon_squeeze_void_count_electrons
1 1.281 0.250 0.107 857.9 243.9
2 0.718 0.750 0.018 858.0 244.1
